data_4106897
loop_
_publ_author_name
'Susan L. Zultanski'
'Gregory C. Fu'

_publ_section_title
;
 Catalytic Asymmetric \g-Alkylation of Carbonyl Compounds via
 Stereoconvergent Suzuki Cross-Couplings
;
_journal_name_full 'Journal of the American Chemical Society'
_journal_page_first 15362
_journal_page_last 15364
_journal_paper_doi 10.1021/ja2079515
_journal_volume 133
_journal_year 2011
_chemical_absolute_configuration ad
_chemical_formula_sum 'C24 H31 N O'
_chemical_formula_weight 349.50
_chemical_name_systematic
; 
 ? 
;
_space_group_IT_number 5
_symmetry_cell_setting monoclinic
_symmetry_space_group_name_Hall 'C 2y'
_symmetry_space_group_name_H-M 'C 1 2 1'
_atom_sites_solution_hydrogens geom
_atom_sites_solution_primary direct
_atom_sites_solution_secondary difmap
_audit_creation_method SHELXL-97
_cell_angle_alpha 90.00
_cell_angle_beta 96.082(2)
_cell_angle_gamma 90.00
_cell_formula_units_Z 4
_cell_length_a 17.5701(5)
_cell_length_b 5.6668(2)
_cell_length_c 20.4694(7)
_cell_measurement_reflns_used 2332
_cell_measurement_temperature 100(2)
_cell_measurement_theta_max 62.00
_cell_measurement_theta_min 4.34
_cell_volume 2026.59(12)
_computing_cell_refinement 'SAINT 7.46A (Bruker-AXS, 2010)'
_computing_data_collection 'APEX2 v2010.7.0 (Bruker-AXS, 2010)'
_computing_data_reduction 'SAINT 7.46A (Bruker-AXS, 2010)'
_computing_molecular_graphics 'Bruker SHELXTL'
_computing_publication_material 'Bruker SHELXTL'
_computing_structure_refinement 'SHELXL-97 (Sheldrick, 2008)'
_computing_structure_solution 'SHELXS-97 (Sheldrick, 2008)'
_diffrn_ambient_temperature 100(2)
_diffrn_detector_area_resol_mean 8.3
_diffrn_measured_fraction_theta_full 0.996
_diffrn_measured_fraction_theta_max 0.996
_diffrn_measurement_device_type 'Bruker Smart APEX2 CCD'
_diffrn_measurement_method '\f and \w scans'
_diffrn_radiation_monochromator graphite
_diffrn_radiation_source 'fine-focus sealed tube'
_diffrn_radiation_type CuK\a
_diffrn_radiation_wavelength 1.54178
_diffrn_reflns_av_R_equivalents 0.0440
_diffrn_reflns_av_sigmaI/netI 0.0244
_diffrn_reflns_limit_h_max 20
_diffrn_reflns_limit_h_min -20
_diffrn_reflns_limit_k_max 5
_diffrn_reflns_limit_k_min -6
_diffrn_reflns_limit_l_max 24
_diffrn_reflns_limit_l_min -24
_diffrn_reflns_number 3273
_diffrn_reflns_theta_full 67.77
_diffrn_reflns_theta_max 67.77
_diffrn_reflns_theta_min 2.17
_exptl_absorpt_coefficient_mu 0.524
_exptl_absorpt_correction_T_max 0.9922
_exptl_absorpt_correction_T_min 0.9024
_exptl_absorpt_correction_type multi-scan
_exptl_absorpt_process_details 'SADABS (Sheldrick, 2009)'
_exptl_crystal_colour colourless
_exptl_crystal_density_diffrn 1.145
_exptl_crystal_description needle
_exptl_crystal_F_000 760
_exptl_crystal_size_max 0.20
_exptl_crystal_size_mid 0.02
_exptl_crystal_size_min 0.02
_refine_diff_density_max 0.329
_refine_diff_density_min -0.159
_refine_diff_density_rms 0.034
_refine_ls_abs_structure_details 'Flack H D (1983), Acta Cryst. A39, 876-881'
_refine_ls_abs_structure_Flack -0.1(4)
_refine_ls_extinction_method none
_refine_ls_goodness_of_fit_ref 1.054
_refine_ls_hydrogen_treatment constr
_refine_ls_matrix_type full
_refine_ls_number_parameters 326
_refine_ls_number_reflns 3273
_refine_ls_number_restraints 383
_refine_ls_restrained_S_all 1.081
_refine_ls_R_factor_all 0.0506
_refine_ls_R_factor_gt 0.0476
_refine_ls_shift/su_max 0.000
_refine_ls_shift/su_mean 0.000
_refine_ls_structure_factor_coef Fsqd
_refine_ls_weighting_details 'calc w=1/[\s^2^(Fo^2^)+(0.0779P)^2^+0.9449P] where P=(Fo^2^+2Fc^2^)/3'
_refine_ls_weighting_scheme calc
_refine_ls_wR_factor_gt 0.1306
_refine_ls_wR_factor_ref 0.1328
_reflns_number_gt 3046
_reflns_number_total 3273
_reflns_threshold_expression >2sigma(I)
_cod_data_source_file ja2079515_si_001.cif
_cod_data_source_block x10032_t4
_cod_database_code 4106897

loop_
_symmetry_equiv_pos_as_xyz
'x, y, z'
'-x, y, -z'
'x+1/2, y+1/2, z'
'-x+1/2, y+1/2, -z'

loop_
_atom_site_label
_atom_site_type_symbol
_atom_site_fract_x
_atom_site_fract_y
_atom_site_fract_z
_atom_site_U_iso_or_equiv
_atom_site_adp_type
_atom_site_occupancy
_atom_site_symmetry_multiplicity
_atom_site_calc_flag
_atom_site_refinement_flags
_atom_site_disorder_assembly
_atom_site_disorder_group
O1 O 0.71761(8) 0.2053(3) 0.31977(8) 0.0475(4) Uani 1 1 d . . .
C1 C 0.64882(12) 0.2303(4) 0.30753(12) 0.0428(5) Uani 1 1 d D A .
C2 C 0.61509(13) 0.3704(5) 0.24780(13) 0.0510(6) Uani 1 1 d DU . .
H2A H 0.6170 0.5406 0.2588 0.061 Uiso 0.681(4) 1 calc PR A 1
H2B H 0.5607 0.3260 0.2374 0.061 Uiso 0.681(4) 1 calc PR A 1
H2C H 0.5753 0.2760 0.2217 0.061 Uiso 0.319(4) 1 calc PR A 2
H2D H 0.5912 0.5173 0.2620 0.061 Uiso 0.319(4) 1 calc PR A 2
C3 C 0.6590(2) 0.3275(8) 0.1842(2) 0.0430(8) Uani 0.681(4) 1 d PDU A 1
H3A H 0.6353 0.4277 0.1480 0.052 Uiso 0.681(4) 1 calc PR A 1
H3B H 0.7129 0.3782 0.1941 0.052 Uiso 0.681(4) 1 calc PR A 1
C4 C 0.6577(3) 0.0764(9) 0.1616(2) 0.0426(10) Uani 0.681(4) 1 d PDU A 1
H4 H 0.6832 -0.0220 0.1981 0.051 Uiso 0.681(4) 1 calc PR A 1
C5 C 0.5760(2) -0.0186(9) 0.1445(2) 0.0613(11) Uani 0.681(4) 1 d PDU A 1
H5A H 0.5783 -0.1829 0.1298 0.092 Uiso 0.681(4) 1 calc PR A 1
H5B H 0.5494 0.0772 0.1093 0.092 Uiso 0.681(4) 1 calc PR A 1
H5C H 0.5481 -0.0108 0.1835 0.092 Uiso 0.681(4) 1 calc PR A 1
C6 C 0.7008(2) 0.0374(9) 0.10051(16) 0.0597(11) Uani 0.681(4) 1 d PDU A 1
H6A H 0.6992 -0.1331 0.0899 0.072 Uiso 0.681(4) 1 calc PR A 1
H6B H 0.6727 0.1214 0.0630 0.072 Uiso 0.681(4) 1 calc PR A 1
C7 C 0.7831(3) 0.1169(12) 0.1064(2) 0.0560(12) Uani 0.681(4) 1 d PDU A 1
H7 H 0.7857 0.2913 0.1136 0.067 Uiso 0.681(4) 1 calc PR A 1
C8 C 0.8309(3) -0.0092(13) 0.1632(2) 0.0749(15) Uani 0.681(4) 1 d PDU A 1
H8A H 0.8124 0.0377 0.2054 0.090 Uiso 0.681(4) 1 calc PR A 1
H8B H 0.8242 -0.1820 0.1582 0.090 Uiso 0.681(4) 1 calc PR A 1
C9 C 0.9135(3) 0.0511(18) 0.1645(2) 0.111(2) Uani 0.681(4) 1 d PDU A 1
H9A H 0.9428 -0.0317 0.2016 0.133 Uiso 0.681(4) 1 calc PR A 1
H9B H 0.9203 0.2229 0.1715 0.133 Uiso 0.681(4) 1 calc PR A 1
C10 C 0.9450(3) -0.0196(18) 0.0999(3) 0.111(2) Uani 0.681(4) 1 d PDU A 1
H10A H 1.0000 0.0214 0.1018 0.133 Uiso 0.681(4) 1 calc PR A 1
H10B H 0.9396 -0.1918 0.0928 0.133 Uiso 0.681(4) 1 calc PR A 1
C11 C 0.8997(3) 0.1136(19) 0.0439(3) 0.104(2) Uani 0.681(4) 1 d PDU A 1
H11A H 0.9066 0.2855 0.0506 0.125 Uiso 0.681(4) 1 calc PR A 1
H11B H 0.9191 0.0714 0.0017 0.125 Uiso 0.681(4) 1 calc PR A 1
C12 C 0.8173(3) 0.0544(15) 0.0409(2) 0.0905(18) Uani 0.681(4) 1 d PDU A 1
H12A H 0.8104 -0.1164 0.0319 0.109 Uiso 0.681(4) 1 calc PR A 1
H12B H 0.7890 0.1419 0.0042 0.109 Uiso 0.681(4) 1 calc PR A 1
C3A C 0.6735(5) 0.4233(17) 0.2105(5) 0.0514(19) Uani 0.319(4) 1 d PDU A 2
H3A1 H 0.7161 0.4939 0.2396 0.062 Uiso 0.319(4) 1 calc PR A 2
H3A2 H 0.6550 0.5442 0.1777 0.062 Uiso 0.319(4) 1 calc PR A 2
C4A C 0.7045(4) 0.2140(17) 0.1744(4) 0.0540(19) Uani 0.319(4) 1 d PDU A 2
H4A H 0.7304 0.1062 0.2085 0.065 Uiso 0.319(4) 1 calc PR A 2
C5A C 0.6405(7) 0.071(2) 0.1351(7) 0.070(3) Uani 0.319(4) 1 d PDU A 2
H5A1 H 0.6630 -0.0632 0.1138 0.105 Uiso 0.319(4) 1 calc PR A 2
H5A2 H 0.6131 0.1721 0.1016 0.105 Uiso 0.319(4) 1 calc PR A 2
H5A3 H 0.6046 0.0126 0.1649 0.105 Uiso 0.319(4) 1 calc PR A 2
C6A C 0.7653(5) 0.3111(17) 0.1357(4) 0.0598(19) Uani 0.319(4) 1 d PDU A 2
H6A1 H 0.7420 0.4370 0.1067 0.072 Uiso 0.319(4) 1 calc PR A 2
H6A2 H 0.8050 0.3861 0.1669 0.072 Uiso 0.319(4) 1 calc PR A 2
C7A C 0.8044(7) 0.140(2) 0.0943(6) 0.062(2) Uani 0.319(4) 1 d PDU A 2
H7A H 0.7658 0.0767 0.0592 0.074 Uiso 0.319(4) 1 calc PR A 2
C8A C 0.8406(6) -0.0686(18) 0.1358(4) 0.059(2) Uani 0.319(4) 1 d PDU A 2
H8A1 H 0.8749 -0.0057 0.1732 0.071 Uiso 0.319(4) 1 calc PR A 2
H8A2 H 0.7995 -0.1598 0.1538 0.071 Uiso 0.319(4) 1 calc PR A 2
C9A C 0.8843(5) -0.226(2) 0.0967(5) 0.074(2) Uani 0.319(4) 1 d PDU A 2
H9A1 H 0.8478 -0.3126 0.0652 0.089 Uiso 0.319(4) 1 calc PR A 2
H9A2 H 0.9113 -0.3435 0.1265 0.089 Uiso 0.319(4) 1 calc PR A 2
C10A C 0.9431(6) -0.103(2) 0.0583(5) 0.080(3) Uani 0.319(4) 1 d PDU A 2
H10C H 0.9627 -0.2173 0.0276 0.096 Uiso 0.319(4) 1 calc PR A 2
H10D H 0.9868 -0.0505 0.0894 0.096 Uiso 0.319(4) 1 calc PR A 2
C11A C 0.9095(8) 0.111(3) 0.0193(6) 0.085(3) Uani 0.319(4) 1 d PDU A 2
H11C H 0.9514 0.1992 0.0017 0.101 Uiso 0.319(4) 1 calc PR A 2
H11D H 0.8740 0.0553 -0.0183 0.101 Uiso 0.319(4) 1 calc PR A 2
C12A C 0.8672(6) 0.273(2) 0.0614(5) 0.075(2) Uani 0.319(4) 1 d PDU A 2
H12C H 0.8434 0.4024 0.0338 0.090 Uiso 0.319(4) 1 calc PR A 2
H12D H 0.9040 0.3442 0.0958 0.090 Uiso 0.319(4) 1 calc PR A 2
N1 N 0.59762(9) 0.1306(3) 0.34571(9) 0.0402(4) Uani 1 1 d D . .
C21 C 0.62303(11) -0.0247(4) 0.39919(11) 0.0389(5) Uani 1 1 d D A .
C22 C 0.59882(14) 0.0123(5) 0.46020(12) 0.0537(7) Uani 1 1 d D . .
H22 H 0.5674 0.1440 0.4675 0.064 Uiso 1 1 calc R A .
C23 C 0.62069(17) -0.1440(6) 0.51077(12) 0.0642(8) Uani 1 1 d D A .
H23 H 0.6038 -0.1186 0.5528 0.077 Uiso 1 1 calc R . .
C24 C 0.66662(14) -0.3361(5) 0.50117(12) 0.0543(7) Uani 1 1 d D . .
H24 H 0.6812 -0.4429 0.5360 0.065 Uiso 1 1 calc R A .
C25 C 0.69111(12) -0.3700(5) 0.43951(12) 0.0482(6) Uani 1 1 d D A .
H25 H 0.7234 -0.4997 0.4322 0.058 Uiso 1 1 calc R . .
C26 C 0.66901(11) -0.2173(4) 0.38911(12) 0.0423(5) Uani 1 1 d D . .
H26 H 0.6853 -0.2438 0.3469 0.051 Uiso 1 1 calc R A .
C31 C 0.51625(11) 0.1771(4) 0.33629(11) 0.0391(5) Uani 1 1 d D A .
C32 C 0.48732(14) 0.3876(5) 0.35742(14) 0.0547(7) Uani 1 1 d D . .
H32 H 0.5206 0.5045 0.3777 0.066 Uiso 1 1 calc R A .
C33 C 0.40882(16) 0.4251(6) 0.34851(16) 0.0655(9) Uani 1 1 d D A .
H33 H 0.3886 0.5706 0.3619 0.079 Uiso 1 1 calc R . .
C34 C 0.36045(13) 0.2565(6) 0.32085(14) 0.0619(9) Uani 1 1 d D . .
H34 H 0.3069 0.2847 0.3154 0.074 Uiso 1 1 calc R A .
C35 C 0.38886(13) 0.0464(6) 0.30085(12) 0.0535(7) Uani 1 1 d D A .
H35 H 0.3550 -0.0716 0.2819 0.064 Uiso 1 1 calc R . .
C36 C 0.46759(12) 0.0064(4) 0.30840(10) 0.0410(5) Uani 1 1 d D . .
H36 H 0.4876 -0.1385 0.2943 0.049 Uiso 1 1 calc R A .

loop_
_atom_site_aniso_label
_atom_site_aniso_U_11
_atom_site_aniso_U_22
_atom_site_aniso_U_33
_atom_site_aniso_U_23
_atom_site_aniso_U_13
_atom_site_aniso_U_12
O1 0.0289(7) 0.0518(10) 0.0636(9) -0.0083(8) 0.0127(6) -0.0068(7)
C1 0.0338(11) 0.0361(12) 0.0608(13) -0.0105(10) 0.0161(9) -0.0040(9)
C2 0.0382(11) 0.0427(14) 0.0747(16) 0.0009(12) 0.0179(10) 0.0041(10)
C3 0.0399(18) 0.044(2) 0.0471(19) 0.0129(16) 0.0115(15) -0.0008(17)
C4 0.040(2) 0.053(2) 0.034(2) 0.0059(16) 0.0028(15) 0.0002(18)
C5 0.059(2) 0.062(3) 0.062(2) 0.002(2) 0.0042(17) -0.010(2)
C6 0.061(2) 0.083(3) 0.0350(16) -0.0018(18) 0.0075(14) 0.007(2)
C7 0.058(2) 0.086(3) 0.027(2) 0.0033(19) 0.0143(15) 0.008(2)
C8 0.064(2) 0.110(4) 0.052(2) 0.008(3) 0.007(2) 0.023(3)
C9 0.055(2) 0.204(7) 0.075(3) 0.019(4) 0.008(2) 0.018(4)
C10 0.057(2) 0.170(7) 0.112(4) 0.011(4) 0.037(3) 0.026(4)
C11 0.072(3) 0.181(6) 0.068(3) -0.001(4) 0.043(3) 0.018(3)
C12 0.069(2) 0.158(5) 0.048(2) -0.020(3) 0.0216(18) 0.009(3)
C3A 0.048(4) 0.039(5) 0.068(5) 0.015(3) 0.011(3) -0.002(3)
C4A 0.047(4) 0.057(5) 0.059(4) 0.004(3) 0.010(3) 0.018(3)
C5A 0.063(6) 0.063(6) 0.085(9) -0.011(6) 0.012(6) 0.016(4)
C6A 0.074(4) 0.059(5) 0.047(4) 0.013(3) 0.008(3) 0.011(3)
C7A 0.062(5) 0.082(5) 0.044(5) 0.012(4) 0.012(3) 0.015(4)
C8A 0.078(5) 0.063(5) 0.036(4) 0.005(3) 0.011(4) 0.006(4)
C9A 0.061(5) 0.076(6) 0.088(6) 0.019(5) 0.021(4) 0.017(4)
C10A 0.072(5) 0.107(7) 0.064(5) 0.017(5) 0.022(4) 0.012(5)
C11A 0.074(6) 0.123(7) 0.061(6) 0.026(5) 0.024(4) 0.012(5)
C12A 0.085(5) 0.087(6) 0.055(4) 0.025(4) 0.016(4) 0.002(4)
N1 0.0276(8) 0.0375(11) 0.0568(10) -0.0052(9) 0.0109(7) 0.0001(8)
C21 0.0241(9) 0.0389(13) 0.0535(12) -0.0097(10) 0.0036(8) -0.0045(8)
C22 0.0527(13) 0.0541(17) 0.0529(13) -0.0147(12) -0.0008(10) 0.0170(12)
C23 0.0691(17) 0.077(2) 0.0439(13) -0.0134(13) -0.0047(12) 0.0230(16)
C24 0.0456(12) 0.0579(18) 0.0560(13) -0.0051(12) -0.0100(10) 0.0080(11)
C25 0.0286(10) 0.0452(15) 0.0706(15) -0.0073(12) 0.0043(9) 0.0001(10)
C26 0.0271(9) 0.0405(13) 0.0607(13) -0.0093(10) 0.0112(9) -0.0030(9)
C31 0.0310(10) 0.0359(12) 0.0524(11) 0.0055(9) 0.0139(8) 0.0035(9)
C32 0.0451(12) 0.0415(15) 0.0819(17) 0.0001(13) 0.0279(12) 0.0059(11)
C33 0.0549(15) 0.0501(17) 0.099(2) 0.0222(15) 0.0447(15) 0.0209(14)
C34 0.0328(11) 0.079(2) 0.0784(17) 0.0412(16) 0.0274(11) 0.0174(13)
C35 0.0322(11) 0.074(2) 0.0545(13) 0.0232(13) 0.0047(9) -0.0057(12)
C36 0.0343(10) 0.0428(13) 0.0464(11) 0.0088(10) 0.0071(8) -0.0009(9)

loop_
_atom_type_symbol
_atom_type_description
_atom_type_scat_dispersion_real
_atom_type_scat_dispersion_imag
_atom_type_scat_source
C C 0.0181 0.0091 'International Tables Vol C Tables 4.2.6.8 and 6.1.1.4'
H H 0.0000 0.0000 'International Tables Vol C Tables 4.2.6.8 and 6.1.1.4'
N N 0.0311 0.0180 'International Tables Vol C Tables 4.2.6.8 and 6.1.1.4'
O O 0.0492 0.0322 'International Tables Vol C Tables 4.2.6.8 and 6.1.1.4'

loop_
_geom_angle_atom_site_label_1
_geom_angle_atom_site_label_2
_geom_angle_atom_site_label_3
_geom_angle
O1 C1 N1 122.1(2)
O1 C1 C2 121.3(2)
N1 C1 C2 116.62(18)
C3A C2 C1 108.0(4)
C3A C2 C3 29.5(4)
C1 C2 C3 113.2(2)
C3A C2 H2A 84.5
C1 C2 H2A 108.9
C3 C2 H2A 108.9
C3A C2 H2B 134.2
C1 C2 H2B 108.9
C3 C2 H2B 108.9
H2A C2 H2B 107.8
C3A C2 H2C 110.1
C1 C2 H2C 110.1
C3 C2 H2C 81.5
H2A C2 H2C 130.8
H2B C2 H2C 30.3
C3A C2 H2D 110.1
C1 C2 H2D 110.1
C3 C2 H2D 128.5
H2A C2 H2D 28.2
H2B C2 H2D 81.2
H2C C2 H2D 108.4
C4 C3 C2 113.8(3)
C4 C3 H3A 108.8
C2 C3 H3A 108.8
C4 C3 H3B 108.8
C2 C3 H3B 108.8
H3A C3 H3B 107.7
C3 C4 C5 112.7(4)
C3 C4 C6 113.2(4)
C5 C4 C6 106.9(3)
C3 C4 H4 107.9
C5 C4 H4 107.9
C6 C4 H4 107.9
C4 C5 H5A 109.5
C4 C5 H5B 109.5
H5A C5 H5B 109.5
C4 C5 H5C 109.5
H5A C5 H5C 109.5
H5B C5 H5C 109.5
C7 C6 C4 116.2(3)
C7 C6 H6A 108.2
C4 C6 H6A 108.2
C7 C6 H6B 108.2
C4 C6 H6B 108.2
H6A C6 H6B 107.4
C6 C7 C8 111.3(4)
C6 C7 C12 108.4(4)
C8 C7 C12 108.4(4)
C6 C7 H7 109.6
C8 C7 H7 109.6
C12 C7 H7 109.6
C9 C8 C7 111.1(5)
C9 C8 H8A 109.4
C7 C8 H8A 109.4
C9 C8 H8B 109.4
C7 C8 H8B 109.4
H8A C8 H8B 108.0
C8 C9 C10 111.4(5)
C8 C9 H9A 109.4
C10 C9 H9A 109.4
C8 C9 H9B 109.4
C10 C9 H9B 109.4
H9A C9 H9B 108.0
C11 C10 C9 108.1(5)
C11 C10 H10A 110.1
C9 C10 H10A 110.1
C11 C10 H10B 110.1
C9 C10 H10B 110.1
H10A C10 H10B 108.4
C12 C11 C10 110.5(6)
C12 C11 H11A 109.6
C10 C11 H11A 109.6
C12 C11 H11B 109.6
C10 C11 H11B 109.6
H11A C11 H11B 108.1
C11 C12 C7 112.0(5)
C11 C12 H12A 109.2
C7 C12 H12A 109.2
C11 C12 H12B 109.2
C7 C12 H12B 109.2
H12A C12 H12B 107.9
C2 C3A C4A 115.1(7)
C2 C3A H3A1 108.5
C4A C3A H3A1 108.5
C2 C3A H3A2 108.5
C4A C3A H3A2 108.5
H3A1 C3A H3A2 107.5
C6A C4A C3A 106.4(7)
C6A C4A C5A 116.0(8)
C3A C4A C5A 112.5(8)
C6A C4A H4A 107.2
C3A C4A H4A 107.2
C5A C4A H4A 107.2
C4A C5A H5A1 109.5
C4A C5A H5A2 109.5
H5A1 C5A H5A2 109.5
C4A C5A H5A3 109.5
H5A1 C5A H5A3 109.5
H5A2 C5A H5A3 109.5
C7A C6A C4A 117.2(8)
C7A C6A H6A1 108.0
C4A C6A H6A1 108.0
C7A C6A H6A2 108.0
C4A C6A H6A2 108.0
H6A1 C6A H6A2 107.3
C6A C7A C12A 108.9(9)
C6A C7A C8A 111.5(9)
C12A C7A C8A 109.8(9)
C6A C7A H7A 108.9
C12A C7A H7A 108.9
C8A C7A H7A 108.9
C9A C8A C7A 111.8(8)
C9A C8A H8A1 109.2
C7A C8A H8A1 109.2
C9A C8A H8A2 109.2
C7A C8A H8A2 109.2
H8A1 C8A H8A2 107.9
C8A C9A C10A 115.1(9)
C8A C9A H9A1 108.5
C10A C9A H9A1 108.5
C8A C9A H9A2 108.5
C10A C9A H9A2 108.5
H9A1 C9A H9A2 107.5
C9A C10A C11A 112.6(9)
C9A C10A H10C 109.1
C11A C10A H10C 109.1
C9A C10A H10D 109.1
C11A C10A H10D 109.1
H10C C10A H10D 107.8
C12A C11A C10A 111.7(9)
C12A C11A H11C 109.3
C10A C11A H11C 109.3
C12A C11A H11D 109.3
C10A C11A H11D 109.3
H11C C11A H11D 107.9
C11A C12A C7A 111.7(10)
C11A C12A H12C 109.3
C7A C12A H12C 109.3
C11A C12A H12D 109.3
C7A C12A H12D 109.3
H12C C12A H12D 107.9
C1 N1 C21 121.02(17)
C1 N1 C31 123.14(19)
C21 N1 C31 115.82(16)
C22 C21 C26 119.7(2)
C22 C21 N1 119.7(2)
C26 C21 N1 120.47(19)
C21 C22 C23 119.5(2)
C21 C22 H22 120.3
C23 C22 H22 120.3
C24 C23 C22 121.2(2)
C24 C23 H23 119.4
C22 C23 H23 119.4
C23 C24 C25 118.7(3)
C23 C24 H24 120.7
C25 C24 H24 120.7
C26 C25 C24 120.4(2)
C26 C25 H25 119.8
C24 C25 H25 119.8
C25 C26 C21 120.5(2)
C25 C26 H26 119.7
C21 C26 H26 119.7
C36 C31 C32 120.2(2)
C36 C31 N1 119.3(2)
C32 C31 N1 120.4(2)
C31 C32 C33 118.9(3)
C31 C32 H32 120.5
C33 C32 H32 120.5
C34 C33 C32 121.0(3)
C34 C33 H33 119.5
C32 C33 H33 119.5
C33 C34 C35 120.2(2)
C33 C34 H34 119.9
C35 C34 H34 119.9
C34 C35 C36 119.8(3)
C34 C35 H35 120.1
C36 C35 H35 120.1
C31 C36 C35 119.9(2)
C31 C36 H36 120.1
C35 C36 H36 120.1

loop_
_geom_bond_atom_site_label_1
_geom_bond_atom_site_label_2
_geom_bond_distance
O1 C1 1.216(3)
C1 N1 1.374(3)
C1 C2 1.524(4)
C2 C3A 1.374(8)
C2 C3 1.600(4)
C2 H2A 0.9900
C2 H2B 0.9900
C2 H2C 0.9900
C2 H2D 0.9900
C3 C4 1.496(7)
C3 H3A 0.9900
C3 H3B 0.9900
C4 C5 1.539(6)
C4 C6 1.544(5)
C4 H4 1.0000
C5 H5A 0.9800
C5 H5B 0.9800
C5 H5C 0.9800
C6 C7 1.508(7)
C6 H6A 0.9900
C6 H6B 0.9900
C7 C8 1.537(7)
C7 C12 1.566(5)
C7 H7 1.0000
C8 C9 1.489(7)
C8 H8A 0.9900
C8 H8B 0.9900
C9 C10 1.540(8)
C9 H9A 0.9900
C9 H9B 0.9900
C10 C11 1.525(9)
C10 H10A 0.9900
C10 H10B 0.9900
C11 C12 1.480(8)
C11 H11A 0.9900
C11 H11B 0.9900
C12 H12A 0.9900
C12 H12B 0.9900
C3A C4A 1.529(12)
C3A H3A1 0.9900
C3A H3A2 0.9900
C4A C6A 1.500(10)
C4A C5A 1.543(13)
C4A H4A 1.0000
C5A H5A1 0.9800
C5A H5A2 0.9800
C5A H5A3 0.9800
C6A C7A 1.500(13)
C6A H6A1 0.9900
C6A H6A2 0.9900
C7A C12A 1.547(11)
C7A C8A 1.554(11)
C7A H7A 1.0000
C8A C9A 1.468(11)
C8A H8A1 0.9900
C8A H8A2 0.9900
C9A C10A 1.530(11)
C9A H9A1 0.9900
C9A H9A2 0.9900
C10A C11A 1.533(12)
C10A H10C 0.9900
C10A H10D 0.9900
C11A C12A 1.508(13)
C11A H11C 0.9900
C11A H11D 0.9900
C12A H12C 0.9900
C12A H12D 0.9900
N1 C21 1.438(3)
N1 C31 1.446(2)
C21 C22 1.377(3)
C21 C26 1.387(3)
C22 C23 1.385(4)
C22 H22 0.9500
C23 C24 1.382(4)
C23 H23 0.9500
C24 C25 1.389(4)
C24 H24 0.9500
C25 C26 1.371(3)
C25 H25 0.9500
C26 H26 0.9500
C31 C36 1.374(3)
C31 C32 1.384(3)
C32 C33 1.388(4)
C32 H32 0.9500
C33 C34 1.361(5)
C33 H33 0.9500
C34 C35 1.370(4)
C34 H34 0.9500
C35 C36 1.394(3)
C35 H35 0.9500
C36 H36 0.9500
